data_2023139
loop_
_publ_author_name
'Salom\'on-Flores, Mar\'ia K.'
'Valdes-Garc\'ia, Josue'
'Mart\'inez-Otero, Diego'
'Dorazco-Gonz\'alez, Alejandro'

_publ_section_title
;
 Trifluoromethanesulfonate salt of
 5,10,15,20-tetrakis(1-benzylpyridin-1-ium-4-yl)-21H,23H-porphyrin and its
 CaII complex
;
_journal_coeditor_code NY2004
_journal_issue 6
_journal_name_full 'Acta Crystallographica Section E Crystallographic Communications'
_journal_paper_doi 10.1107/S205698902400447X
_journal_volume 80
_journal_year 2024
_chemical_formula_iupac '[Ca0.10 (C68 H53.81 N8)] (C F3 O3 S)4, 4H2 O'
_chemical_formula_moiety 'C68 H53.81 Ca0.10 N8 4+, 4(C F3 O3 S -), 4(H2 O)'
_chemical_formula_sum 'C72 H61.81 Ca0.1 F12 N8 O16 S4'
_chemical_formula_weight 1655.20
_chemical_name_systematic
;(5,10,15,20-tetrakis(1-benzylpyridin-1-ium-4-yl)-21<i>H</i>,23<i>H</i>-porphyrin)calcium(II)
tetrakis(trifluoromethanesulfonate) tetrahydrate
;
_space_group_crystal_system monoclinic
_space_group_IT_number 14
_space_group_name_Hall '-P 2ybc'
_space_group_name_H-M_alt 'P 1 21/c 1'
_atom_sites_solution_hydrogens mixed
_atom_sites_solution_primary direct
_atom_sites_solution_secondary difmap
_audit_creation_method SHELXL-2019/3
_cell_angle_alpha 90
_cell_angle_beta 90.417(2)
_cell_angle_gamma 90
_cell_formula_units_Z 2
_cell_length_a 10.4506(4)
_cell_length_b 15.6166(6)
_cell_length_c 22.3537(9)
_cell_measurement_reflns_used 9998
_cell_measurement_temperature 293(2)
_cell_measurement_theta_max 69.44
_cell_measurement_theta_min 3.45
_cell_volume 3648.1(2)
_computing_cell_refinement
;
SAINT (Bruker, 2019)
;
_computing_data_collection
;
APEX2 (Bruker, 2019)
;
_computing_data_reduction
;
SAINT (Bruker, 2019)
;
_computing_molecular_graphics
;
SHELXTL (Sheldrick 2008)
;
_computing_publication_material
;
SHELXTL (Sheldrick 2008)
;
_computing_structure_refinement
;
<i>SHELXL2019/2</i> (Sheldrick, 2015)
;
_computing_structure_solution
;
SHELXS97 (Sheldrick 2008)
;
_diffrn_ambient_temperature 293(2)
_diffrn_measured_fraction_theta_full 1.000
_diffrn_measured_fraction_theta_max 1.000
_diffrn_measurement_device_type 'Bruker APEXII CCD'
_diffrn_measurement_method '\w scans'
_diffrn_radiation_monochromator mirrors
_diffrn_radiation_type CuK\a
_diffrn_radiation_wavelength 1.54178
_diffrn_reflns_av_R_equivalents 0.0348
_diffrn_reflns_av_unetI/netI 0.0172
_diffrn_reflns_limit_h_max 12
_diffrn_reflns_limit_h_min -12
_diffrn_reflns_limit_k_max 18
_diffrn_reflns_limit_k_min -18
_diffrn_reflns_limit_l_max 26
_diffrn_reflns_limit_l_min -26
_diffrn_reflns_number 50051
_diffrn_reflns_theta_full 67.679
_diffrn_reflns_theta_max 68.216
_diffrn_reflns_theta_min 3.452
_diffrn_source 'Incoatec ImuS'
_exptl_absorpt_coefficient_mu 2.177
_exptl_absorpt_correction_T_max 0.7533
_exptl_absorpt_correction_T_min 0.5861
_exptl_absorpt_correction_type multi-scan
_exptl_absorpt_process_details
;
(SADABS; Krause <i>et al.</i>,  2015)
;
_exptl_crystal_colour red
_exptl_crystal_density_diffrn 1.507
_exptl_crystal_description plate
_exptl_crystal_F_000 1703
_exptl_crystal_size_max 0.487
_exptl_crystal_size_mid 0.285
_exptl_crystal_size_min 0.150
_refine_diff_density_max 0.218
_refine_diff_density_min -0.271
_refine_ls_extinction_method none
_refine_ls_goodness_of_fit_ref 1.035
_refine_ls_hydrogen_treatment mixed
_refine_ls_matrix_type full
_refine_ls_number_parameters 791
_refine_ls_number_reflns 6684
_refine_ls_number_restraints 1623
_refine_ls_restrained_S_all 1.130
_refine_ls_R_factor_all 0.0464
_refine_ls_R_factor_gt 0.0425
_refine_ls_shift/su_max 0.001
_refine_ls_shift/su_mean 0.000
_refine_ls_structure_factor_coef Fsqd
_refine_ls_weighting_details 'w=1/[\s^2^(Fo^2^)+(0.0713P)^2^+1.1304P] where P=(Fo^2^+2Fc^2^)/3'
_refine_ls_weighting_scheme calc
_refine_ls_wR_factor_gt 0.1212
_refine_ls_wR_factor_ref 0.1258
_reflns_number_gt 5995
_reflns_number_total 6684
_reflns_threshold_expression 'I > 2\s(I)'
_cod_data_source_file ny2004.cif
_cod_data_source_block I
_cod_original_sg_symbol_H-M 'P 21/c'
_cod_original_formula_sum 'C72 H61.81 Ca0.10 F12 N8 O16 S4'
_cod_database_code 2023139
_shelx_space_group_comment
;
The symmetry employed for this shelxl refinement is uniquely defined
by the following loop, which should always be used as a source of
symmetry information in preference to the above space-group names.
They are only intended as comments.
;
_shelx_estimated_absorpt_t_min 0.417
_shelx_estimated_absorpt_t_max 0.736

loop_
_space_group_symop_operation_xyz
'x, y, z'
'-x, y+1/2, -z+1/2'
'-x, -y, -z'
'x, -y-1/2, z-1/2'

loop_
_atom_site_type_symbol
_atom_site_label
_atom_site_fract_x
_atom_site_fract_y
_atom_site_fract_z
_atom_site_U_iso_or_equiv
_atom_site_adp_type
_atom_site_calc_flag
_atom_site_occupancy
_atom_site_disorder_assembly
_atom_site_disorder_group
Ca Ca1 0.500000 1.000000 0.500000 0.0372(17) Uani d 0.096(2) . .
O O7 0.80659(19) 0.66609(16) 0.72189(10) 0.1002(6) Uani d 1 . .
H H7A 0.833(3) 0.7028(17) 0.6959(12) 0.120 Uiso d 1 . .
H H7B 0.767(3) 0.6257(16) 0.7019(14) 0.120 Uiso d 1 . .
O O8 1.04027(18) 0.63868(14) 0.78449(9) 0.0916(5) Uani d 1 . .
H H8A 1.050(3) 0.5840(12) 0.7886(15) 0.110 Uiso d 1 . .
H H8B 0.970(2) 0.6459(18) 0.7624(13) 0.110 Uiso d 1 . .
N N1 0.59926(11) 0.99267(7) 0.42253(5) 0.0354(3) Uani d 1 . .
N N2 0.56666(12) 0.87932(8) 0.52642(6) 0.0368(3) Uani d 1 . .
H H2A 0.546(2) 0.9301(11) 0.5186(10) 0.055 Uiso d 0.904(2) . .
N N4 0.39344(13) 0.69299(8) 0.76441(6) 0.0429(3) Uani d 1 . .
C C1 0.60390(13) 1.05069(9) 0.37688(6) 0.0356(3) Uani d 1 . .
C C2 0.67922(15) 1.01782(10) 0.32765(7) 0.0422(3) Uani d 1 . .
H H2 0.694744 1.045030 0.291413 0.051 Uiso calc 1 . .
C C3 0.72193(15) 0.94075(10) 0.34459(7) 0.0411(3) Uani d 1 . .
H H3 0.773680 0.904196 0.322554 0.049 Uiso calc 1 . .
C C4 0.67194(13) 0.92520(9) 0.40395(6) 0.0349(3) Uani d 1 . .
C C5 0.69278(13) 0.84937(9) 0.43609(7) 0.0360(3) Uani d 1 . .
C C6 0.64139(13) 0.82779(9) 0.49145(7) 0.0368(3) Uani d 1 . .
C C7 0.65604(16) 0.74870(10) 0.52261(7) 0.0447(4) Uani d 1 . .
H H7 0.702550 0.701645 0.509449 0.054 Uiso calc 1 . .
C C8 0.59099(16) 0.75367(10) 0.57446(7) 0.0445(4) Uani d 1 . .
H H8 0.584306 0.710646 0.603031 0.053 Uiso calc 1 . .
C C9 0.53414(14) 0.83692(9) 0.57764(7) 0.0375(3) Uani d 1 . .
C C10 0.45622(14) 0.86894(9) 0.62318(6) 0.0371(3) Uani d 1 . .
C C11 0.7804(8) 0.7846(4) 0.4085(3) 0.0374(12) Uani d 0.612(10) A 1
C C12 0.9104(9) 0.7940(6) 0.4176(3) 0.0481(13) Uani d 0.612(10) A 1
H H12 0.940570 0.838965 0.441047 0.058 Uiso calc 0.612(10) A 1
C C13 0.9959(8) 0.7378(5) 0.3925(3) 0.0504(12) Uani d 0.612(10) A 1
H H13 1.083126 0.745656 0.398884 0.060 Uiso calc 0.612(10) A 1
N N3 0.9558(7) 0.6728(5) 0.3594(3) 0.0508(12) Uani d 0.612(10) A 1
C C14 0.8305(7) 0.6615(5) 0.3485(3) 0.0561(14) Uani d 0.612(10) A 1
H H14 0.803491 0.616189 0.324510 0.067 Uiso calc 0.612(10) A 1
C C15 0.7418(8) 0.7163(6) 0.3726(3) 0.0503(14) Uani d 0.612(10) A 1
H H15 0.655216 0.707711 0.364834 0.060 Uiso calc 0.612(10) A 1
C C16 1.0498(6) 0.6067(4) 0.3377(3) 0.0619(12) Uani d 0.612(10) A 1
H H16A 1.135832 0.629905 0.339932 0.074 Uiso calc 0.612(10) A 1
H H16B 1.031262 0.592725 0.296310 0.074 Uiso calc 0.612(10) A 1
C C17 1.0419(4) 0.5266(4) 0.3755(3) 0.0632(11) Uani d 0.612(10) A 1
C C18 1.1090(6) 0.5187(4) 0.4289(3) 0.0873(15) Uani d 0.612(10) A 1
H H18 1.160537 0.563880 0.441504 0.105 Uiso calc 0.612(10) A 1
C C19 1.1021(7) 0.4457(4) 0.4644(3) 0.1036(17) Uani d 0.612(10) A 1
H H19 1.147129 0.441612 0.500332 0.124 Uiso calc 0.612(10) A 1
C C20 1.0256(7) 0.3795(5) 0.4440(4) 0.1120(17) Uani d 0.612(10) A 1
H H20 1.018701 0.329820 0.466664 0.134 Uiso calc 0.612(10) A 1
C C21 0.9596(8) 0.3860(5) 0.3909(4) 0.1020(17) Uani d 0.612(10) A 1
H H21 0.910071 0.340266 0.377636 0.122 Uiso calc 0.612(10) A 1
C C22 0.9659(7) 0.4591(5) 0.3571(3) 0.0855(16) Uani d 0.612(10) A 1
H H22 0.918870 0.463208 0.321773 0.103 Uiso calc 0.612(10) A 1
C C11A 0.7828(12) 0.7861(7) 0.4086(6) 0.040(2) Uani d 0.388(10) A 2
C C12A 0.9133(13) 0.7979(9) 0.4049(5) 0.0452(17) Uani d 0.388(10) A 2
H H12A 0.951268 0.847263 0.420082 0.054 Uiso calc 0.388(10) A 2
C C13A 0.9868(12) 0.7350(8) 0.3780(5) 0.0528(19) Uani d 0.388(10) A 2
H H13A 1.074842 0.742423 0.375102 0.063 Uiso calc 0.388(10) A 2
N N3A 0.9330(11) 0.6644(7) 0.3563(5) 0.0518(17) Uani d 0.388(10) A 2
C C14A 0.8065(11) 0.6528(8) 0.3594(5) 0.0552(18) Uani d 0.388(10) A 2
H H14A 0.770732 0.603188 0.343482 0.066 Uiso calc 0.388(10) A 2
C C15A 0.7288(13) 0.7118(9) 0.3855(5) 0.0465(17) Uani d 0.388(10) A 2
H H15A 0.641053 0.702516 0.387672 0.056 Uiso calc 0.388(10) A 2
C C16A 1.0104(10) 0.5950(7) 0.3270(4) 0.0682(19) Uani d 0.388(10) A 2
H H16C 0.967560 0.576423 0.290598 0.082 Uiso calc 0.388(10) A 2
H H16D 1.093687 0.617482 0.316204 0.082 Uiso calc 0.388(10) A 2
C C17A 1.0272(8) 0.5203(7) 0.3681(4) 0.0686(18) Uani d 0.388(10) A 2
C C18A 1.1372(8) 0.5140(5) 0.4025(5) 0.0820(18) Uani d 0.388(10) A 2
H H18A 1.201016 0.555439 0.400538 0.098 Uiso calc 0.388(10) A 2
C C19A 1.1489(10) 0.4442(6) 0.4397(5) 0.101(2) Uani d 0.388(10) A 2
H H19A 1.222437 0.438679 0.463098 0.122 Uiso calc 0.388(10) A 2
C C20A 1.0556(11) 0.3822(8) 0.4435(5) 0.108(2) Uani d 0.388(10) A 2
H H20A 1.066684 0.335977 0.469277 0.129 Uiso calc 0.388(10) A 2
C C21A 0.9457(12) 0.3886(8) 0.4092(6) 0.101(2) Uani d 0.388(10) A 2
H H21A 0.881987 0.347167 0.411648 0.121 Uiso calc 0.388(10) A 2
C C22A 0.9325(10) 0.4580(7) 0.3711(5) 0.083(2) Uani d 0.388(10) A 2
H H22A 0.859548 0.462926 0.347272 0.099 Uiso calc 0.388(10) A 2
C C23 0.43381(14) 0.81063(9) 0.67489(7) 0.0381(3) Uani d 1 . .
C C24 0.53387(15) 0.78163(11) 0.71026(7) 0.0440(4) Uani d 1 . .
H H24 0.616172 0.802527 0.704421 0.053 Uiso calc 1 . .
C C25 0.51145(16) 0.72196(11) 0.75399(7) 0.0467(4) Uani d 1 . .
H H25 0.579579 0.701332 0.776780 0.056 Uiso calc 1 . .
C C26 0.29349(16) 0.72276(11) 0.73289(8) 0.0495(4) Uani d 1 . .
H H26 0.211397 0.703608 0.741500 0.059 Uiso calc 1 . .
C C27 0.31134(15) 0.78131(11) 0.68799(8) 0.0474(4) Uani d 1 . .
H H27 0.241424 0.801500 0.666221 0.057 Uiso calc 1 . .
C C28 0.37257(19) 0.62615(11) 0.81052(8) 0.0508(4) Uani d 1 . .
H H28A 0.449629 0.591909 0.814403 0.061 Uiso calc 1 . .
H H28B 0.304103 0.588619 0.797218 0.061 Uiso calc 1 . .
C C29 0.33906(15) 0.66198(11) 0.87083(7) 0.0434(4) Uani d 1 . .
C C30 0.28792(19) 0.60547(13) 0.91228(8) 0.0565(4) Uani d 1 . .
H H30 0.273460 0.548720 0.901588 0.068 Uiso calc 1 . .
C C31 0.2586(2) 0.63286(17) 0.96894(9) 0.0712(6) Uani d 1 . .
H H31 0.223618 0.594628 0.996221 0.085 Uiso calc 1 . .
C C32 0.2804(2) 0.71607(18) 0.98559(9) 0.0730(6) Uani d 1 . .
H H32 0.260240 0.734238 1.024009 0.088 Uiso calc 1 . .
C C33 0.3319(2) 0.77247(15) 0.94539(10) 0.0674(5) Uani d 1 . .
H H33 0.347823 0.828791 0.956728 0.081 Uiso calc 1 . .
C C34 0.36049(17) 0.74569(12) 0.88786(9) 0.0536(4) Uani d 1 . .
H H34 0.394279 0.784401 0.860588 0.064 Uiso calc 1 . .
C C35 0.9697(7) 0.9025(5) 0.5890(3) 0.0690(15) Uani d 0.567(4) B 1
F F1 1.0514(5) 0.9648(4) 0.58440(18) 0.1336(18) Uani d 0.567(4) B 1
F F2 1.0197(6) 0.8344(3) 0.5647(2) 0.1305(17) Uani d 0.567(4) B 1
F F3 0.8743(4) 0.9241(3) 0.55352(13) 0.1006(10) Uani d 0.567(4) B 1
S S1 0.9191(2) 0.8838(2) 0.66580(13) 0.0600(6) Uani d 0.567(4) B 1
O O1 0.8216(4) 0.8207(3) 0.6574(2) 0.1173(15) Uani d 0.567(4) B 1
O O2 0.8799(6) 0.9651(3) 0.6854(2) 0.1189(16) Uani d 0.567(4) B 1
O O3 1.0294(4) 0.8502(4) 0.69258(18) 0.1132(15) Uani d 0.567(4) B 1
C C35A 0.9759(10) 0.9014(7) 0.5917(4) 0.075(2) Uani d 0.433(4) B 2
F F1A 1.0989(3) 0.8891(4) 0.59294(18) 0.1000(14) Uani d 0.433(4) B 2
F F2A 0.9287(7) 0.8438(5) 0.5565(2) 0.141(2) Uani d 0.433(4) B 2
F F3A 0.9587(7) 0.9759(4) 0.5681(3) 0.134(2) Uani d 0.433(4) B 2
S S1A 0.9040(4) 0.8957(3) 0.6639(2) 0.0908(13) Uani d 0.433(4) B 2
O O1A 0.7752(4) 0.9047(4) 0.6556(2) 0.1127(18) Uani d 0.433(4) B 2
O O2A 0.9687(7) 0.9624(4) 0.6962(3) 0.114(2) Uani d 0.433(4) B 2
O O3A 0.9478(8) 0.8153(4) 0.6862(3) 0.124(2) Uani d 0.433(4) B 2
C C36 0.4698(8) 0.5056(5) 0.5924(4) 0.0843(17) Uani d 0.547(12) C 1
F F4 0.4050(9) 0.5732(5) 0.5755(4) 0.1231(19) Uani d 0.547(12) C 1
F F5 0.5709(6) 0.5059(6) 0.5597(3) 0.121(2) Uani d 0.547(12) C 1
F F6 0.4130(10) 0.4395(4) 0.5706(3) 0.121(2) Uani d 0.547(12) C 1
S S2 0.5069(7) 0.4987(3) 0.6715(2) 0.0864(13) Uani d 0.547(12) C 1
O O4 0.5684(12) 0.5790(6) 0.6824(6) 0.091(2) Uani d 0.547(12) C 1
O O5 0.5905(11) 0.4265(4) 0.6737(3) 0.115(2) Uani d 0.547(12) C 1
O O6 0.3877(9) 0.4856(7) 0.6996(4) 0.125(3) Uani d 0.547(12) C 1
C C36A 0.4403(12) 0.5242(7) 0.5903(4) 0.090(2) Uani d 0.453(12) C 2
F F4A 0.3819(10) 0.6009(6) 0.5898(5) 0.126(3) Uani d 0.453(12) C 2
F F5A 0.5411(11) 0.5416(6) 0.5586(4) 0.124(3) Uani d 0.453(12) C 2
F F6A 0.3557(10) 0.4696(7) 0.5688(4) 0.122(3) Uani d 0.453(12) C 2
S S2A 0.4801(7) 0.5013(3) 0.6668(3) 0.0694(9) Uani d 0.453(12) C 2
O O4A 0.5144(11) 0.4154(4) 0.6694(4) 0.114(2) Uani d 0.453(12) C 2
O O5A 0.3550(8) 0.5159(6) 0.6925(4) 0.091(2) Uani d 0.453(12) C 2
O O6A 0.5726(14) 0.5616(9) 0.6850(8) 0.098(3) Uani d 0.453(12) C 2

loop_
_atom_site_aniso_label
_atom_site_aniso_U_11
_atom_site_aniso_U_22
_atom_site_aniso_U_33
_atom_site_aniso_U_12
_atom_site_aniso_U_13
_atom_site_aniso_U_23
Ca1 0.044(3) 0.030(2) 0.037(3) 0.0098(16) 0.0126(17) 0.0093(17)
O7 0.0761(11) 0.1164(17) 0.1084(15) 0.0033(10) 0.0128(10) 0.0417(13)
O8 0.0759(11) 0.1117(14) 0.0873(12) -0.0215(11) 0.0056(9) 0.0076(12)
N1 0.0385(6) 0.0301(6) 0.0376(6) 0.0035(5) 0.0065(5) 0.0050(5)
N2 0.0401(6) 0.0306(6) 0.0399(6) 0.0069(5) 0.0082(5) 0.0080(5)
N4 0.0508(7) 0.0382(7) 0.0399(7) 0.0066(5) 0.0117(6) 0.0104(5)
C1 0.0364(7) 0.0339(7) 0.0366(7) 0.0006(5) 0.0052(6) 0.0055(6)
C2 0.0504(8) 0.0398(8) 0.0365(8) 0.0024(6) 0.0100(6) 0.0056(6)
C3 0.0458(8) 0.0377(8) 0.0401(8) 0.0044(6) 0.0118(6) 0.0007(6)
C4 0.0349(7) 0.0326(7) 0.0373(7) 0.0012(5) 0.0053(5) 0.0020(6)
C5 0.0356(7) 0.0317(7) 0.0408(8) 0.0030(6) 0.0043(6) 0.0011(6)
C6 0.0371(7) 0.0326(7) 0.0407(8) 0.0048(5) 0.0048(6) 0.0041(6)
C7 0.0521(9) 0.0337(7) 0.0484(9) 0.0130(6) 0.0090(7) 0.0060(7)
C8 0.0545(9) 0.0334(7) 0.0456(8) 0.0086(6) 0.0080(7) 0.0113(6)
C9 0.0397(7) 0.0336(7) 0.0394(8) 0.0034(6) 0.0052(6) 0.0080(6)
C10 0.0386(7) 0.0346(7) 0.0381(7) 0.0018(6) 0.0045(6) 0.0081(6)
C11 0.042(2) 0.032(2) 0.038(2) 0.007(2) 0.007(2) 0.009(2)
C12 0.0457(19) 0.054(2) 0.044(3) 0.0071(17) 0.007(2) -0.007(2)
C13 0.0452(18) 0.062(2) 0.044(3) 0.0094(15) 0.0027(18) -0.004(2)
N3 0.050(2) 0.046(2) 0.0563(19) 0.0123(17) 0.0144(16) 0.0042(16)
C14 0.066(3) 0.041(2) 0.061(3) 0.000(2) 0.022(2) -0.013(2)
C15 0.047(2) 0.047(2) 0.058(3) -0.0005(17) 0.008(2) -0.009(2)
C16 0.057(2) 0.061(2) 0.068(2) 0.0204(19) 0.0158(19) -0.0117(18)
C17 0.062(2) 0.048(2) 0.080(2) 0.0226(18) 0.0039(19) -0.0120(18)
C18 0.086(3) 0.070(2) 0.105(3) 0.005(2) -0.022(3) 0.006(3)
C19 0.107(4) 0.085(3) 0.118(4) 0.021(3) -0.030(3) 0.019(3)
C20 0.115(4) 0.068(3) 0.153(4) 0.013(3) -0.020(3) 0.025(3)
C21 0.115(3) 0.063(2) 0.128(4) -0.002(2) -0.014(3) -0.012(3)
C22 0.098(4) 0.068(2) 0.090(3) 0.011(3) -0.007(3) -0.019(2)
C11A 0.045(3) 0.036(4) 0.040(4) 0.007(3) 0.007(4) 0.003(3)
C12A 0.042(3) 0.048(3) 0.046(4) 0.002(2) 0.010(3) 0.003(3)
C13A 0.049(3) 0.063(3) 0.047(4) 0.016(3) 0.014(3) 0.005(3)
N3A 0.056(3) 0.045(3) 0.055(3) 0.015(3) 0.024(3) 0.005(2)
C14A 0.062(3) 0.041(3) 0.063(4) 0.001(3) 0.027(3) 0.001(3)
C15A 0.050(3) 0.038(3) 0.051(4) 0.005(2) 0.021(3) -0.003(3)
C16A 0.070(4) 0.065(3) 0.070(3) 0.024(3) 0.018(3) -0.005(3)
C17A 0.073(3) 0.052(3) 0.081(3) 0.022(3) 0.001(3) -0.014(3)
C18A 0.076(3) 0.058(3) 0.112(4) 0.018(3) -0.010(3) 0.009(3)
C19A 0.090(4) 0.073(3) 0.141(5) 0.021(3) -0.027(4) 0.025(4)
C20A 0.102(4) 0.067(4) 0.154(4) 0.017(3) -0.024(4) 0.026(4)
C21A 0.106(4) 0.068(3) 0.129(5) 0.004(3) -0.013(4) 0.011(4)
C22A 0.082(4) 0.067(3) 0.099(4) 0.014(3) -0.005(3) -0.005(3)
C23 0.0429(8) 0.0335(7) 0.0379(7) 0.0049(6) 0.0083(6) 0.0054(6)
C24 0.0396(8) 0.0484(9) 0.0440(8) 0.0024(6) 0.0072(6) 0.0107(7)
C25 0.0457(8) 0.0521(9) 0.0424(8) 0.0100(7) 0.0046(6) 0.0121(7)
C26 0.0425(8) 0.0504(9) 0.0558(10) -0.0014(7) 0.0105(7) 0.0133(8)
C27 0.0404(8) 0.0492(9) 0.0526(9) 0.0041(7) 0.0028(7) 0.0153(7)
C28 0.0670(11) 0.0384(8) 0.0472(9) 0.0053(7) 0.0139(8) 0.0137(7)
C29 0.0401(8) 0.0475(9) 0.0428(8) 0.0024(6) 0.0042(6) 0.0106(7)
C30 0.0639(11) 0.0555(10) 0.0503(10) -0.0009(8) 0.0088(8) 0.0174(8)
C31 0.0764(13) 0.0886(16) 0.0488(11) 0.0090(12) 0.0159(9) 0.0250(11)
C32 0.0722(13) 0.1041(18) 0.0428(10) 0.0168(12) 0.0035(9) -0.0010(11)
C33 0.0629(12) 0.0715(13) 0.0677(13) 0.0035(10) -0.0010(10) -0.0145(11)
C34 0.0506(9) 0.0519(10) 0.0584(10) -0.0035(7) 0.0103(8) 0.0039(8)
C35 0.064(3) 0.077(3) 0.066(3) -0.005(3) 0.014(2) -0.009(3)
F1 0.136(3) 0.155(4) 0.109(3) -0.087(3) 0.011(3) 0.012(3)
F2 0.158(4) 0.116(3) 0.118(3) 0.044(3) 0.059(3) -0.018(2)
F3 0.116(2) 0.119(3) 0.0660(15) 0.000(2) -0.0130(15) -0.0059(16)
S1 0.0418(6) 0.0827(13) 0.0557(10) 0.0037(7) 0.0140(5) 0.0009(8)
O1 0.094(3) 0.140(4) 0.118(3) -0.049(3) 0.016(2) 0.024(3)
O2 0.151(4) 0.108(3) 0.098(3) 0.044(3) 0.017(3) -0.036(2)
O3 0.079(2) 0.174(4) 0.086(2) 0.033(3) -0.0029(19) 0.013(3)
C35A 0.070(3) 0.084(4) 0.070(4) -0.002(3) -0.004(3) -0.003(3)
F1A 0.0652(19) 0.153(4) 0.082(2) 0.019(2) 0.0136(16) -0.003(3)
F2A 0.137(4) 0.190(5) 0.096(3) -0.030(4) -0.010(3) -0.069(3)
F3A 0.141(5) 0.136(4) 0.126(4) 0.039(4) 0.049(4) 0.069(3)
S1A 0.109(3) 0.087(2) 0.0757(17) -0.0344(18) -0.0129(16) 0.0161(14)
O1A 0.073(3) 0.150(5) 0.116(4) -0.024(3) 0.033(2) 0.007(3)
O2A 0.128(4) 0.126(4) 0.088(3) -0.041(4) 0.019(3) -0.029(3)
O3A 0.162(6) 0.093(3) 0.117(4) -0.014(4) -0.003(4) 0.048(3)
C36 0.110(4) 0.067(3) 0.076(3) -0.003(3) 0.001(3) 0.004(2)
F4 0.160(4) 0.092(4) 0.117(4) 0.034(3) -0.041(3) -0.009(3)
F5 0.124(3) 0.169(6) 0.071(2) 0.025(3) 0.0232(19) 0.011(4)
F6 0.194(6) 0.093(3) 0.075(2) -0.041(3) -0.013(4) -0.009(2)
S2 0.137(3) 0.0700(16) 0.0527(11) 0.0024(14) 0.0088(16) -0.0095(9)
O4 0.129(4) 0.053(3) 0.091(3) 0.010(2) -0.003(3) -0.010(2)
O5 0.191(6) 0.062(2) 0.091(3) 0.031(3) -0.018(4) -0.010(2)
O6 0.142(5) 0.155(6) 0.080(3) -0.033(4) 0.026(4) 0.007(4)
C36A 0.131(4) 0.072(4) 0.068(3) -0.026(4) -0.007(3) 0.017(3)
F4A 0.136(5) 0.099(5) 0.144(6) -0.015(4) -0.027(4) 0.026(4)
F5A 0.169(6) 0.117(5) 0.085(3) -0.039(4) 0.036(4) -0.001(4)
F6A 0.156(6) 0.132(5) 0.078(3) -0.060(4) -0.017(4) -0.001(4)
S2A 0.1048(19) 0.0401(12) 0.0632(16) -0.0050(10) -0.0020(11) -0.0086(9)
O4A 0.162(6) 0.056(3) 0.125(4) 0.018(4) -0.023(5) -0.012(2)
O5A 0.111(4) 0.094(4) 0.069(3) 0.005(3) 0.010(3) -0.021(3)
O6A 0.111(5) 0.071(6) 0.111(5) -0.008(4) -0.037(4) -0.019(5)

loop_
_atom_type_symbol
_atom_type_description
_atom_type_scat_dispersion_real
_atom_type_scat_dispersion_imag
_atom_type_scat_source
C C 0.0181 0.0091 'International Tables Vol C Tables 4.2.6.8 and 6.1.1.4'
H H 0.0000 0.0000 'International Tables Vol C Tables 4.2.6.8 and 6.1.1.4'
N N 0.0311 0.0180 'International Tables Vol C Tables 4.2.6.8 and 6.1.1.4'
O O 0.0492 0.0322 'International Tables Vol C Tables 4.2.6.8 and 6.1.1.4'
F F 0.0727 0.0534 'International Tables Vol C Tables 4.2.6.8 and 6.1.1.4'
S S 0.3331 0.5567 'International Tables Vol C Tables 4.2.6.8 and 6.1.1.4'
Ca Ca 0.3641 1.2855 'International Tables Vol C Tables 4.2.6.8 and 6.1.1.4'

loop_
_geom_angle_atom_site_label_1
_geom_angle_atom_site_label_2
_geom_angle_atom_site_label_3
_geom_angle_site_symmetry_1
_geom_angle_site_symmetry_3
_geom_angle
_geom_angle_publ_flag
N1 Ca1 N1 3_676 . 180.0 ?
N1 Ca1 N2 3_676 3_676 91.08(5) ?
N1 Ca1 N2 . 3_676 88.92(5) ?
N1 Ca1 N2 3_676 . 88.92(5) ?
N1 Ca1 N2 . . 91.08(5) ?
N2 Ca1 N2 3_676 . 180.00(7) ?
N1 Ca1 C4 3_676 . 158.81(4) ?
N1 Ca1 C4 . . 21.19(4) ?
N2 Ca1 C4 3_676 . 110.10(4) ?
N2 Ca1 C4 . . 69.90(4) ?
N1 Ca1 C4 3_676 3_676 21.19(4) ?
N1 Ca1 C4 . 3_676 158.81(4) ?
N2 Ca1 C4 3_676 3_676 69.90(4) ?
N2 Ca1 C4 . 3_676 110.10(4) ?
C4 Ca1 C4 . 3_676 180.0 ?
N1 Ca1 C1 3_676 . 159.60(4) ?
N1 Ca1 C1 . . 20.40(4) ?
N2 Ca1 C1 3_676 . 68.53(4) ?
N2 Ca1 C1 . . 111.47(4) ?
C4 Ca1 C1 . . 41.57(4) ?
C4 Ca1 C1 3_676 . 138.43(4) ?
N1 Ca1 C1 3_676 3_676 20.40(4) ?
N1 Ca1 C1 . 3_676 159.60(4) ?
N2 Ca1 C1 3_676 3_676 111.47(4) ?
N2 Ca1 C1 . 3_676 68.53(4) ?
C4 Ca1 C1 . 3_676 138.43(4) ?
C4 Ca1 C1 3_676 3_676 41.57(4) ?
C1 Ca1 C1 . 3_676 180.0 ?
N1 Ca1 C6 3_676 . 110.57(4) ?
N1 Ca1 C6 . . 69.43(4) ?
N2 Ca1 C6 3_676 . 158.30(4) ?
N2 Ca1 C6 . . 21.70(4) ?
C4 Ca1 C6 . . 48.24(4) ?
C4 Ca1 C6 3_676 . 131.76(4) ?
C1 Ca1 C6 . . 89.80(4) ?
C1 Ca1 C6 3_676 . 90.20(4) ?
N1 Ca1 C6 3_676 3_676 69.43(4) ?
N1 Ca1 C6 . 3_676 110.57(4) ?
N2 Ca1 C6 3_676 3_676 21.70(4) ?
N2 Ca1 C6 . 3_676 158.30(4) ?
C4 Ca1 C6 . 3_676 131.76(4) ?
C4 Ca1 C6 3_676 3_676 48.24(4) ?
C1 Ca1 C6 . 3_676 90.20(4) ?
C1 Ca1 C6 3_676 3_676 89.80(4) ?
C6 Ca1 C6 . 3_676 180.0 ?
N1 Ca1 C9 3_676 3_676 111.96(4) ?
N1 Ca1 C9 . 3_676 68.04(4) ?
N2 Ca1 C9 3_676 3_676 20.90(4) ?
N2 Ca1 C9 . 3_676 159.10(4) ?
C4 Ca1 C9 . 3_676 89.23(4) ?
C4 Ca1 C9 3_676 3_676 90.77(4) ?
C1 Ca1 C9 . 3_676 47.66(4) ?
C1 Ca1 C9 3_676 3_676 132.34(4) ?
C6 Ca1 C9 . 3_676 137.46(4) ?
C6 Ca1 C9 3_676 3_676 42.54(4) ?
N1 Ca1 C9 3_676 . 68.04(4) ?
N1 Ca1 C9 . . 111.96(4) ?
N2 Ca1 C9 3_676 . 159.10(4) ?
N2 Ca1 C9 . . 20.90(4) ?
C4 Ca1 C9 . . 90.77(4) ?
C4 Ca1 C9 3_676 . 89.23(4) ?
C1 Ca1 C9 . . 132.34(4) ?
C1 Ca1 C9 3_676 . 47.66(4) ?
C6 Ca1 C9 . . 42.54(4) ?
C6 Ca1 C9 3_676 . 137.46(4) ?
C9 Ca1 C9 3_676 . 180.0 ?
N1 Ca1 H2A 3_676 . 87.9(10) ?
N1 Ca1 H2A . . 92.1(10) ?
N2 Ca1 H2A 3_676 . 175.7(10) ?
N2 Ca1 H2A . . 4.3(10) ?
C4 Ca1 H2A . . 71.0(10) ?
C4 Ca1 H2A 3_676 . 109.0(10) ?
C1 Ca1 H2A . . 112.4(10) ?
C1 Ca1 H2A 3_676 . 67.6(10) ?
C6 Ca1 H2A . . 23.3(10) ?
C6 Ca1 H2A 3_676 . 156.7(10) ?
C9 Ca1 H2A 3_676 . 159.5(10) ?
C9 Ca1 H2A . . 20.5(10) ?
N1 Ca1 H2A 3_676 3_676 92.1(10) ?
N1 Ca1 H2A . 3_676 87.9(10) ?
N2 Ca1 H2A 3_676 3_676 4.3(10) ?
N2 Ca1 H2A . 3_676 175.7(10) ?
C4 Ca1 H2A . 3_676 109.0(10) ?
C4 Ca1 H2A 3_676 3_676 71.0(10) ?
C1 Ca1 H2A . 3_676 67.6(10) ?
C1 Ca1 H2A 3_676 3_676 112.4(10) ?
C6 Ca1 H2A . 3_676 156.7(10) ?
C6 Ca1 H2A 3_676 3_676 23.3(10) ?
C9 Ca1 H2A 3_676 3_676 20.5(10) ?
C9 Ca1 H2A . 3_676 159.5(10) ?
H2A Ca1 H2A . 3_676 179.997(11) ?
H7A O7 H7B . . 107(2) ?
H8A O8 H8B . . 106(2) ?
C4 N1 C1 . . 105.18(12) ?
C4 N1 Ca1 . . 126.33(9) ?
C1 N1 Ca1 . . 128.43(9) ?
C9 N2 C6 . . 109.83(12) ?
C9 N2 Ca1 . . 126.02(10) ?
C6 N2 Ca1 . . 123.91(10) ?
C9 N2 H2A . . 124.5(16) ?
C6 N2 H2A . . 125.6(16) ?
Ca1 N2 H2A . . 6.5(16) ?
C25 N4 C26 . . 120.56(13) ?
C25 N4 C28 . . 119.98(14) ?
C26 N4 C28 . . 119.45(14) ?
N1 C1 C10 . 3_676 125.15(13) ?
N1 C1 C2 . . 110.75(12) ?
C10 C1 C2 3_676 . 124.10(13) ?
N1 C1 Ca1 . . 31.17(6) ?
C10 C1 Ca1 3_676 . 94.03(9) ?
C2 C1 Ca1 . . 141.80(10) ?
C3 C2 C1 . . 106.57(13) ?
C3 C2 H2 . . 126.7 ?
C1 C2 H2 . . 126.7 ?
C2 C3 C4 . . 106.74(13) ?
C2 C3 H3 . . 126.6 ?
C4 C3 H3 . . 126.6 ?
N1 C4 C5 . . 125.51(13) ?
N1 C4 C3 . . 110.74(12) ?
C5 C4 C3 . . 123.71(13) ?
N1 C4 Ca1 . . 32.48(6) ?
C5 C4 Ca1 . . 93.04(9) ?
C3 C4 Ca1 . . 143.12(10) ?
C6 C5 C4 . . 126.87(13) ?
C6 C5 C11A . . 116.8(5) ?
C4 C5 C11A . . 116.3(5) ?
C6 C5 C11 . . 116.3(3) ?
C4 C5 C11 . . 116.9(3) ?
N2 C6 C5 . . 126.11(13) ?
N2 C6 C7 . . 106.85(12) ?
C5 C6 C7 . . 127.05(13) ?
N2 C6 Ca1 . . 34.39(6) ?
C5 C6 Ca1 . . 91.84(9) ?
C7 C6 Ca1 . . 141.01(10) ?
C8 C7 C6 . . 108.46(13) ?
C8 C7 H7 . . 125.8 ?
C6 C7 H7 . . 125.8 ?
C7 C8 C9 . . 107.86(13) ?
C7 C8 H8 . . 126.1 ?
C9 C8 H8 . . 126.1 ?
N2 C9 C10 . . 125.80(13) ?
N2 C9 C8 . . 107.00(13) ?
C10 C9 C8 . . 127.17(14) ?
N2 C9 Ca1 . . 33.08(6) ?
C10 C9 Ca1 . . 92.77(9) ?
C8 C9 Ca1 . . 139.84(10) ?
C9 C10 C1 . 3_676 125.54(13) ?
C9 C10 C23 . . 116.15(13) ?
C1 C10 C23 3_676 . 118.29(13) ?
C12 C11 C15 . . 116.5(5) ?
C12 C11 C5 . . 118.1(7) ?
C15 C11 C5 . . 125.4(7) ?
C13 C12 C11 . . 120.9(6) ?
C13 C12 H12 . . 119.5 ?
C11 C12 H12 . . 119.5 ?
N3 C13 C12 . . 121.0(6) ?
N3 C13 H13 . . 119.5 ?
C12 C13 H13 . . 119.5 ?
C13 N3 C14 . . 120.4(6) ?
C13 N3 C16 . . 120.1(5) ?
C14 N3 C16 . . 119.3(6) ?
N3 C14 C15 . . 120.5(6) ?
N3 C14 H14 . . 119.8 ?
C15 C14 H14 . . 119.8 ?
C14 C15 C11 . . 120.7(6) ?
C14 C15 H15 . . 119.7 ?
C11 C15 H15 . . 119.7 ?
N3 C16 C17 . . 110.4(4) ?
N3 C16 H16A . . 109.6 ?
C17 C16 H16A . . 109.6 ?
N3 C16 H16B . . 109.6 ?
C17 C16 H16B . . 109.6 ?
H16A C16 H16B . . 108.1 ?
C22 C17 C18 . . 118.4(6) ?
C22 C17 C16 . . 120.0(5) ?
C18 C17 C16 . . 121.7(5) ?
C17 C18 C19 . . 122.4(5) ?
C17 C18 H18 . . 118.8 ?
C19 C18 H18 . . 118.8 ?
C20 C19 C18 . . 117.2(6) ?
C20 C19 H19 . . 121.4 ?
C18 C19 H19 . . 121.4 ?
C21 C20 C19 . . 121.0(8) ?
C21 C20 H20 . . 119.5 ?
C19 C20 H20 . . 119.5 ?
C22 C21 C20 . . 120.8(7) ?
C22 C21 H21 . . 119.6 ?
C20 C21 H21 . . 119.6 ?
C21 C22 C17 . . 120.1(6) ?
C21 C22 H22 . . 119.9 ?
C17 C22 H22 . . 119.9 ?
C12A C11A C15A . . 119.3(7) ?
C12A C11A C5 . . 124.0(11) ?
C15A C11A C5 . . 116.7(11) ?
C11A C12A C13A . . 118.8(10) ?
C11A C12A H12A . . 120.6 ?
C13A C12A H12A . . 120.6 ?
N3A C13A C12A . . 120.8(10) ?
N3A C13A H13A . . 119.6 ?
C12A C13A H13A . . 119.6 ?
C13A N3A C14A . . 120.6(9) ?
C13A N3A C16A . . 122.0(10) ?
C14A N3A C16A . . 117.4(9) ?
N3A C14A C15A . . 121.6(10) ?
N3A C14A H14A . . 119.2 ?
C15A C14A H14A . . 119.2 ?
C14A C15A C11A . . 118.8(10) ?
C14A C15A H15A . . 120.6 ?
C11A C15A H15A . . 120.6 ?
C17A C16A N3A . . 110.8(6) ?
C17A C16A H16C . . 109.5 ?
N3A C16A H16C . . 109.5 ?
C17A C16A H16D . . 109.5 ?
N3A C16A H16D . . 109.5 ?
H16C C16A H16D . . 108.1 ?
C18A C17A C22A . . 120.9(9) ?
C18A C17A C16A . . 119.4(8) ?
C22A C17A C16A . . 119.7(8) ?
C19A C18A C17A . . 117.5(8) ?
C19A C18A H18A . . 121.2 ?
C17A C18A H18A . . 121.2 ?
C18A C19A C20A . . 122.3(9) ?
C18A C19A H19A . . 118.8 ?
C20A C19A H19A . . 118.8 ?
C19A C20A C21A . . 120.1(11) ?
C19A C20A H20A . . 119.9 ?
C21A C20A H20A . . 119.9 ?
C20A C21A C22A . . 118.5(11) ?
C20A C21A H21A . . 120.8 ?
C22A C21A H21A . . 120.8 ?
C21A C22A C17A . . 120.6(10) ?
C21A C22A H22A . . 119.7 ?
C17A C22A H22A . . 119.7 ?
C24 C23 C27 . . 117.68(14) ?
C24 C23 C10 . . 121.39(13) ?
C27 C23 C10 . . 120.90(14) ?
C25 C24 C23 . . 119.84(15) ?
C25 C24 H24 . . 120.1 ?
C23 C24 H24 . . 120.1 ?
N4 C25 C24 . . 121.13(15) ?
N4 C25 H25 . . 119.4 ?
C24 C25 H25 . . 119.4 ?
N4 C26 C27 . . 120.45(15) ?
N4 C26 H26 . . 119.8 ?
C27 C26 H26 . . 119.8 ?
C26 C27 C23 . . 120.22(15) ?
C26 C27 H27 . . 119.9 ?
C23 C27 H27 . . 119.9 ?
N4 C28 C29 . . 113.42(14) ?
N4 C28 H28A . . 108.9 ?
C29 C28 H28A . . 108.9 ?
N4 C28 H28B . . 108.9 ?
C29 C28 H28B . . 108.9 ?
H28A C28 H28B . . 107.7 ?
C34 C29 C30 . . 118.72(17) ?
C34 C29 C28 . . 124.18(15) ?
C30 C29 C28 . . 117.05(16) ?
C31 C30 C29 . . 120.4(2) ?
C31 C30 H30 . . 119.8 ?
C29 C30 H30 . . 119.8 ?
C32 C31 C30 . . 120.5(2) ?
C32 C31 H31 . . 119.7 ?
C30 C31 H31 . . 119.7 ?
C31 C32 C33 . . 119.8(2) ?
C31 C32 H32 . . 120.1 ?
C33 C32 H32 . . 120.1 ?
C32 C33 C34 . . 120.1(2) ?
C32 C33 H33 . . 119.9 ?
C34 C33 H33 . . 119.9 ?
C29 C34 C33 . . 120.40(18) ?
C29 C34 H34 . . 119.8 ?
C33 C34 H34 . . 119.8 ?
F1 C35 F2 . . 108.2(6) ?
F1 C35 F3 . . 104.9(6) ?
F2 C35 F3 . . 105.2(6) ?
F1 C35 S1 . . 113.0(5) ?
F2 C35 S1 . . 112.3(5) ?
F3 C35 S1 . . 112.7(5) ?
O3 S1 O2 . . 116.5(4) ?
O3 S1 O1 . . 112.6(4) ?
O2 S1 O1 . . 117.0(4) ?
O3 S1 C35 . . 102.7(3) ?
O2 S1 C35 . . 103.6(4) ?
O1 S1 C35 . . 101.5(3) ?
F3A C35A F2A . . 109.1(9) ?
F3A C35A F1A . . 106.1(8) ?
F2A C35A F1A . . 106.4(8) ?
F3A C35A S1A . . 110.9(7) ?
F2A C35A S1A . . 110.8(7) ?
F1A C35A S1A . . 113.3(7) ?
O1A S1A O3A . . 116.9(5) ?
O1A S1A O2A . . 117.0(6) ?
O3A S1A O2A . . 108.3(5) ?
O1A S1A C35A . . 107.0(5) ?
O3A S1A C35A . . 103.0(5) ?
O2A S1A C35A . . 102.6(5) ?
F6 C36 F5 . . 99.7(8) ?
F6 C36 F4 . . 107.6(7) ?
F5 C36 F4 . . 105.0(7) ?
F6 C36 S2 . . 114.6(6) ?
F5 C36 S2 . . 112.5(6) ?
F4 C36 S2 . . 115.9(6) ?
O6 S2 O5 . . 114.3(6) ?
O6 S2 O4 . . 116.6(7) ?
O5 S2 O4 . . 114.4(7) ?
O6 S2 C36 . . 105.0(6) ?
O5 S2 C36 . . 102.0(4) ?
O4 S2 C36 . . 101.9(7) ?
F5A C36A F6A . . 118.7(9) ?
F5A C36A F4A . . 100.2(8) ?
F6A C36A F4A . . 105.6(9) ?
F5A C36A S2A . . 112.2(8) ?
F6A C36A S2A . . 111.7(7) ?
F4A C36A S2A . . 106.8(7) ?
O4A S2A O6A . . 117.2(8) ?
O4A S2A O5A . . 111.6(6) ?
O6A S2A O5A . . 113.6(8) ?
O4A S2A C36A . . 106.8(6) ?
O6A S2A C36A . . 107.2(8) ?
O5A S2A C36A . . 98.2(6) ?

loop_
_geom_bond_atom_site_label_1
_geom_bond_atom_site_label_2
_geom_bond_site_symmetry_2
_geom_bond_distance
_geom_bond_publ_flag
Ca1 N1 3_676 2.0283(12) ?
Ca1 N1 . 2.0284(12) ?
Ca1 N2 3_676 2.0927(12) ?
Ca1 N2 . 2.0928(12) ?
Ca1 C4 . 3.0430(14) ?
Ca1 C4 3_676 3.0430(14) ?
Ca1 C1 . 3.0698(14) ?
Ca1 C1 3_676 3.0698(14) ?
Ca1 C6 . 3.0751(14) ?
Ca1 C6 3_676 3.0751(14) ?
Ca1 C9 3_676 3.1010(14) ?
Ca1 C9 . 3.1011(14) ?
Ca1 H2A . 1.263(17) ?
Ca1 H2A 3_676 1.263(17) ?
O7 H7A . 0.862(18) ?
O7 H7B . 0.875(17) ?
O8 H8A . 0.865(17) ?
O8 H8B . 0.885(17) ?
N1 C4 . 1.3653(18) ?
N1 C1 . 1.3658(18) ?
N2 C9 . 1.3677(19) ?
N2 C6 . 1.3702(19) ?
N2 H2A . 0.839(16) ?
N4 C25 . 1.336(2) ?
N4 C26 . 1.339(2) ?
N4 C28 . 1.4843(19) ?
C1 C10 3_676 1.404(2) ?
C1 C2 . 1.451(2) ?
C2 C3 . 1.337(2) ?
C2 H2 . 0.9300 ?
C3 C4 . 1.450(2) ?
C3 H3 . 0.9300 ?
C4 C5 . 1.401(2) ?
C5 C6 . 1.394(2) ?
C5 C11A . 1.499(2) ?
C5 C11 . 1.500(2) ?
C6 C7 . 1.426(2) ?
C7 C8 . 1.350(2) ?
C7 H7 . 0.9300 ?
C8 C9 . 1.431(2) ?
C8 H8 . 0.9300 ?
C9 C10 . 1.401(2) ?
C10 C23 . 1.491(2) ?
C11 C12 . 1.380(7) ?
C11 C15 . 1.393(7) ?
C12 C13 . 1.375(7) ?
C12 H12 . 0.9300 ?
C13 N3 . 1.323(7) ?
C13 H13 . 0.9300 ?
N3 C14 . 1.342(7) ?
N3 C16 . 1.506(6) ?
C14 C15 . 1.375(7) ?
C14 H14 . 0.9300 ?
C15 H15 . 0.9300 ?
C16 C17 . 1.513(7) ?
C16 H16A . 0.9700 ?
C16 H16B . 0.9700 ?
C17 C22 . 1.381(6) ?
C17 C18 . 1.385(6) ?
C18 C19 . 1.391(6) ?
C18 H18 . 0.9300 ?
C19 C20 . 1.382(6) ?
C19 H19 . 0.9300 ?
C20 C21 . 1.373(6) ?
C20 H20 . 0.9300 ?
C21 C22 . 1.369(6) ?
C21 H21 . 0.9300 ?
C22 H22 . 0.9300 ?
C11A C12A . 1.379(11) ?
C11A C15A . 1.388(12) ?
C12A C13A . 1.387(11) ?
C12A H12A . 0.9300 ?
C13A N3A . 1.329(11) ?
C13A H13A . 0.9300 ?
N3A C14A . 1.337(10) ?
N3A C16A . 1.505(10) ?
C14A C15A . 1.362(11) ?
C14A H14A . 0.9300 ?
C15A H15A . 0.9300 ?
C16A C17A . 1.495(10) ?
C16A H16C . 0.9700 ?
C16A H16D . 0.9700 ?
C17A C18A . 1.382(7) ?
C17A C22A . 1.390(7) ?
C18A C19A . 1.377(7) ?
C18A H18A . 0.9300 ?
C19A C20A . 1.377(8) ?
C19A H19A . 0.9300 ?
C20A C21A . 1.380(8) ?
C20A H20A . 0.9300 ?
C21A C22A . 1.385(7) ?
C21A H21A . 0.9300 ?
C22A H22A . 0.9300 ?
C23 C24 . 1.383(2) ?
C23 C27 . 1.392(2) ?
C24 C25 . 1.372(2) ?
C24 H24 . 0.9300 ?
C25 H25 . 0.9300 ?
C26 C27 . 1.371(2) ?
C26 H26 . 0.9300 ?
C27 H27 . 0.9300 ?
C28 C29 . 1.503(2) ?
C28 H28A . 0.9700 ?
C28 H28B . 0.9700 ?
C29 C34 . 1.379(3) ?
C29 C30 . 1.389(2) ?
C30 C31 . 1.374(3) ?
C30 H30 . 0.9300 ?
C31 C32 . 1.370(4) ?
C31 H31 . 0.9300 ?
C32 C33 . 1.372(3) ?
C32 H32 . 0.9300 ?
C33 C34 . 1.387(3) ?
C33 H33 . 0.9300 ?
C34 H34 . 0.9300 ?
C35 F1 . 1.298(8) ?
C35 F2 . 1.305(8) ?
C35 F3 . 1.314(8) ?
C35 S1 . 1.823(7) ?
S1 O3 . 1.396(4) ?
S1 O2 . 1.405(5) ?
S1 O1 . 1.429(5) ?
C35A F3A . 1.289(10) ?
C35A F2A . 1.292(11) ?
C35A F1A . 1.299(11) ?
C35A S1A . 1.786(10) ?
S1A O1A . 1.365(6) ?
S1A O3A . 1.425(7) ?
S1A O2A . 1.434(7) ?
C36 F6 . 1.285(8) ?
C36 F5 . 1.288(8) ?
C36 F4 . 1.309(8) ?
C36 S2 . 1.812(8) ?
S2 O6 . 1.414(8) ?
S2 O5 . 1.426(7) ?
S2 O4 . 1.430(8) ?
C36A F5A . 1.302(10) ?
C36A F6A . 1.318(9) ?
C36A F4A . 1.345(10) ?
C36A S2A . 1.793(9) ?
S2A O4A . 1.389(8) ?
S2A O6A . 1.408(9) ?
S2A O5A . 1.449(8) ?

loop_
_geom_hbond_atom_site_label_D
_geom_hbond_atom_site_label_H
_geom_hbond_atom_site_label_A
_geom_hbond_site_symmetry_A
_geom_hbond_distance_DH
_geom_hbond_distance_HA
_geom_hbond_distance_DA
_geom_hbond_angle_DHA
_geom_hbond_publ_flag
O7 H7A O1 . 0.862(18) 2.04(2) 2.817(5) 150(3) yes
O7 H7A O3A . 0.862(18) 2.14(2) 2.874(6) 143(3) yes
O7 H7B O4 . 0.875(17) 2.24(3) 2.965(11) 140(3) yes
O7 H7B O6A . 0.875(17) 2.29(3) 3.048(10) 144(3) yes
O8 H8A O2 2_746 0.865(17) 2.077(18) 2.914(6) 163(3) yes
O8 H8A O2A 2_746 0.865(17) 1.94(2) 2.789(7) 167(3) yes
O8 H8B O7 . 0.885(17) 1.957(18) 2.838(3) 174(3) yes

loop_
_geom_torsion_atom_site_label_1
_geom_torsion_atom_site_label_2
_geom_torsion_atom_site_label_3
_geom_torsion_atom_site_label_4
_geom_torsion_site_symmetry_1
_geom_torsion_site_symmetry_2
_geom_torsion_site_symmetry_3
_geom_torsion_site_symmetry_4
_geom_torsion
_geom_torsion_publ_flag
C4 N1 C1 C10 . . . 3_676 -179.03(14) ?
Ca1 N1 C1 C10 . . . 3_676 3.8(2) ?
C4 N1 C1 C2 . . . . 1.37(17) ?
Ca1 N1 C1 C2 . . . . -175.84(10) ?
C4 N1 C1 Ca1 . . . . 177.21(18) ?
N1 C1 C2 C3 . . . . -1.34(18) ?
C10 C1 C2 C3 3_676 . . . 179.06(15) ?
Ca1 C1 C2 C3 . . . . -4.8(2) ?
C1 C2 C3 C4 . . . . 0.71(18) ?
C1 N1 C4 C5 . . . . -178.69(14) ?
Ca1 N1 C4 C5 . . . . -1.4(2) ?
C1 N1 C4 C3 . . . . -0.93(16) ?
Ca1 N1 C4 C3 . . . . 176.37(10) ?
C1 N1 C4 Ca1 . . . . -177.29(17) ?
C2 C3 C4 N1 . . . . 0.11(18) ?
C2 C3 C4 C5 . . . . 177.93(15) ?
C2 C3 C4 Ca1 . . . . 3.4(2) ?
N1 C4 C5 C6 . . . . 1.8(2) ?
C3 C4 C5 C6 . . . . -175.64(15) ?
Ca1 C4 C5 C6 . . . . 1.09(16) ?
N1 C4 C5 C11A . . . . -176.3(7) ?
C3 C4 C5 C11A . . . . 6.2(7) ?
Ca1 C4 C5 C11A . . . . -177.1(7) ?
N1 C4 C5 C11 . . . . -177.6(4) ?
C3 C4 C5 C11 . . . . 4.9(5) ?
Ca1 C4 C5 C11 . . . . -178.4(4) ?
C9 N2 C6 C5 . . . . -179.82(15) ?
Ca1 N2 C6 C5 . . . . 5.5(2) ?
C9 N2 C6 C7 . . . . 0.13(17) ?
Ca1 N2 C6 C7 . . . . -174.54(11) ?
C9 N2 C6 Ca1 . . . . 174.66(18) ?
C4 C5 C6 N2 . . . . -4.2(3) ?
C11A C5 C6 N2 . . . . 174.0(7) ?
C11 C5 C6 N2 . . . . 175.3(4) ?
C4 C5 C6 C7 . . . . 175.87(16) ?
C11A C5 C6 C7 . . . . -6.0(7) ?
C11 C5 C6 C7 . . . . -4.7(5) ?
C4 C5 C6 Ca1 . . . . -1.08(16) ?
C11A C5 C6 Ca1 . . . . 177.1(7) ?
C11 C5 C6 Ca1 . . . . 178.4(4) ?
N2 C6 C7 C8 . . . . 0.26(19) ?
C5 C6 C7 C8 . . . . -179.80(16) ?
Ca1 C6 C7 C8 . . . . -4.6(2) ?
C6 C7 C8 C9 . . . . -0.5(2) ?
C6 N2 C9 C10 . . . . -178.49(15) ?
Ca1 N2 C9 C10 . . . . -4.0(2) ?
C6 N2 C9 C8 . . . . -0.44(17) ?
Ca1 N2 C9 C8 . . . . 174.08(11) ?
C6 N2 C9 Ca1 . . . . -174.52(19) ?
C7 C8 C9 N2 . . . . 0.60(19) ?
C7 C8 C9 C10 . . . . 178.62(16) ?
C7 C8 C9 Ca1 . . . . 5.6(2) ?
N2 C9 C10 C1 . . . 3_676 1.6(3) ?
C8 C9 C10 C1 . . . 3_676 -176.11(16) ?
Ca1 C9 C10 C1 . . . 3_676 -0.62(16) ?
N2 C9 C10 C23 . . . . 179.82(14) ?
C8 C9 C10 C23 . . . . 2.2(2) ?
Ca1 C9 C10 C23 . . . . 177.66(11) ?
C6 C5 C11 C12 . . . . -95.2(5) ?
C4 C5 C11 C12 . . . . 84.3(5) ?
C6 C5 C11 C15 . . . . 86.8(6) ?
C4 C5 C11 C15 . . . . -93.7(6) ?
C15 C11 C12 C13 . . . . -0.4(2) ?
C5 C11 C12 C13 . . . . -178.7(6) ?
C11 C12 C13 N3 . . . . -0.6(3) ?
C12 C13 N3 C14 . . . . 1.5(5) ?
C12 C13 N3 C16 . . . . -173.5(6) ?
C13 N3 C14 C15 . . . . -1.3(6) ?
C16 N3 C14 C15 . . . . 173.8(6) ?
N3 C14 C15 C11 . . . . 0.2(6) ?
C12 C11 C15 C14 . . . . 0.6(5) ?
C5 C11 C15 C14 . . . . 178.7(7) ?
C13 N3 C16 C17 . . . . 101.8(6) ?
C14 N3 C16 C17 . . . . -73.2(6) ?
N3 C16 C17 C22 . . . . 94.9(5) ?
N3 C16 C17 C18 . . . . -84.8(4) ?
C22 C17 C18 C19 . . . . -0.2(3) ?
C16 C17 C18 C19 . . . . 179.5(2) ?
C17 C18 C19 C20 . . . . 0.6(5) ?
C18 C19 C20 C21 . . . . 0.1(7) ?
C19 C20 C21 C22 . . . . -1.3(7) ?
C20 C21 C22 C17 . . . . 1.8(7) ?
C18 C17 C22 C21 . . . . -1.0(5) ?
C16 C17 C22 C21 . . . . 179.3(3) ?
C6 C5 C11A C12A . . . . -107.4(8) ?
C4 C5 C11A C12A . . . . 70.9(8) ?
C6 C5 C11A C15A . . . . 73.1(8) ?
C4 C5 C11A C15A . . . . -108.5(7) ?
C15A C11A C12A C13A . . . . 0.0(3) ?
C5 C11A C12A C13A . . . . -179.5(11) ?
C11A C12A C13A N3A . . . . -0.1(3) ?
C12A C13A N3A C14A . . . . 0.6(6) ?
C12A C13A N3A C16A . . . . -179.9(10) ?
C13A N3A C14A C15A . . . . -0.9(8) ?
C16A N3A C14A C15A . . . . 179.6(9) ?
N3A C14A C15A C11A . . . . 0.7(8) ?
C12A C11A C15A C14A . . . . -0.2(6) ?
C5 C11A C15A C14A . . . . 179.3(10) ?
C13A N3A C16A C17A . . . . 103.7(9) ?
C14A N3A C16A C17A . . . . -76.7(10) ?
N3A C16A C17A C18A . . . . -95.8(8) ?
N3A C16A C17A C22A . . . . 84.5(8) ?
C22A C17A C18A C19A . . . . -0.2(4) ?
C16A C17A C18A C19A . . . . -179.9(3) ?
C17A C18A C19A C20A . . . . -0.2(6) ?
C18A C19A C20A C21A . . . . 0.2(8) ?
C19A C20A C21A C22A . . . . 0.3(8) ?
C20A C21A C22A C17A . . . . -0.8(8) ?
C18A C17A C22A C21A . . . . 0.8(6) ?
C16A C17A C22A C21A . . . . -179.5(4) ?
C9 C10 C23 C24 . . . . 60.9(2) ?
C1 C10 C23 C24 3_676 . . . -120.65(17) ?
C9 C10 C23 C27 . . . . -116.97(17) ?
C1 C10 C23 C27 3_676 . . . 61.4(2) ?
C27 C23 C24 C25 . . . . 4.0(2) ?
C10 C23 C24 C25 . . . . -174.02(15) ?
C26 N4 C25 C24 . . . . -1.1(3) ?
C28 N4 C25 C24 . . . . 177.82(16) ?
C23 C24 C25 N4 . . . . -2.1(3) ?
C25 N4 C26 C27 . . . . 2.3(3) ?
C28 N4 C26 C27 . . . . -176.68(16) ?
N4 C26 C27 C23 . . . . -0.2(3) ?
C24 C23 C27 C26 . . . . -2.8(3) ?
C10 C23 C27 C26 . . . . 175.14(16) ?
C25 N4 C28 C29 . . . . 93.82(19) ?
C26 N4 C28 C29 . . . . -87.2(2) ?
N4 C28 C29 C34 . . . . -17.9(2) ?
N4 C28 C29 C30 . . . . 164.71(16) ?
C34 C29 C30 C31 . . . . 0.5(3) ?
C28 C29 C30 C31 . . . . 178.00(18) ?
C29 C30 C31 C32 . . . . -0.6(3) ?
C30 C31 C32 C33 . . . . 0.0(3) ?
C31 C32 C33 C34 . . . . 0.8(3) ?
C30 C29 C34 C33 . . . . 0.3(3) ?
C28 C29 C34 C33 . . . . -177.04(18) ?
C32 C33 C34 C29 . . . . -0.9(3) ?
F1 C35 S1 O3 . . . . -69.7(7) ?
F2 C35 S1 O3 . . . . 53.1(7) ?
F3 C35 S1 O3 . . . . 171.7(6) ?
F1 C35 S1 O2 . . . . 52.1(7) ?
F2 C35 S1 O2 . . . . 174.8(6) ?
F3 C35 S1 O2 . . . . -66.6(6) ?
F1 C35 S1 O1 . . . . 173.8(6) ?
F2 C35 S1 O1 . . . . -63.5(7) ?
F3 C35 S1 O1 . . . . 55.1(6) ?
F3A C35A S1A O1A . . . . 64.2(9) ?
F2A C35A S1A O1A . . . . -57.0(9) ?
F1A C35A S1A O1A . . . . -176.5(7) ?
F3A C35A S1A O3A . . . . -171.9(8) ?
F2A C35A S1A O3A . . . . 66.8(9) ?
F1A C35A S1A O3A . . . . -52.7(9) ?
F3A C35A S1A O2A . . . . -59.5(10) ?
F2A C35A S1A O2A . . . . 179.3(8) ?
F1A C35A S1A O2A . . . . 59.8(9) ?
F6 C36 S2 O6 . . . . -58.2(7) ?
F5 C36 S2 O6 . . . . -171.1(8) ?
F4 C36 S2 O6 . . . . 68.1(9) ?
F6 C36 S2 O5 . . . . 61.3(7) ?
F5 C36 S2 O5 . . . . -51.6(8) ?
F4 C36 S2 O5 . . . . -172.4(8) ?
F6 C36 S2 O4 . . . . 179.7(8) ?
F5 C36 S2 O4 . . . . 66.9(9) ?
F4 C36 S2 O4 . . . . -54.0(10) ?
F5A C36A S2A O4A . . . . -83.9(9) ?
F6A C36A S2A O4A . . . . 52.2(10) ?
F4A C36A S2A O4A . . . . 167.3(8) ?
F5A C36A S2A O6A . . . . 42.6(11) ?
F6A C36A S2A O6A . . . . 178.7(10) ?
F4A C36A S2A O6A . . . . -66.3(10) ?
F5A C36A S2A O5A . . . . 160.5(8) ?
F6A C36A S2A O5A . . . . -63.4(9) ?
F4A C36A S2A O5A . . . . 51.6(8) ?
